data_4101821
loop_
_publ_author_name
'Thomas Devic'
'Patricia Horcajada'
'Christian Serre'
'Fabrice Salles'
'Guillaume Maurin'
'B\'eatrice Moulin'
'Daniela Heurtaux'
'Guillaume Clet'
'Alexandre Vimont'
'Jean-Marc Gren\`eche'
'Benjamin Le Ouay'
'Florian Moreau'
'Emmanuel Magnier'
'Yaroslav Filinchuk'
'Jer\^ome Marrot'
'Jean-Claude Lavalley'
'Marco Daturi'
'G\'erard F\'erey'

_publ_section_title
;
 Functionalization in Flexible Porous Solids: Effects on the Pore Opening
 and the Host-Guest Interactions
;
_journal_name_full 'Journal of the American Chemical Society'
_journal_page_first 1127
_journal_page_last 1136
_journal_paper_doi 10.1021/ja9092715
_journal_volume 132
_journal_year 2010
_chemical_formula_sum 'C8 H4 Cl Fe O5'
_chemical_formula_weight 271.41
_chemical_name_systematic
; 
 ? 
;
_space_group_IT_number 74
_symmetry_cell_setting orthorhombic
_symmetry_space_group_name_Hall '-I 2b 2'
_symmetry_space_group_name_H-M 'I m m a'
_atom_sites_solution_hydrogens none
_atom_sites_solution_primary direct
_atom_sites_solution_secondary difmap
_audit_creation_method SHELXL-97
_cell_angle_alpha 90.00
_cell_angle_beta 90.00
_cell_angle_gamma 90.00
_cell_formula_units_Z 4
_cell_length_a 18.40(2)
_cell_length_b 6.935(7)
_cell_length_c 11.075(11)
_cell_measurement_reflns_used 408
_cell_measurement_temperature 293(2)
_cell_measurement_theta_max 21.24
_cell_measurement_theta_min 3.36
_cell_volume 1413(3)
_computing_cell_refinement 'Bruker APEX2'
_computing_data_collection 'Bruker APEX2'
_computing_data_reduction 'Bruker SAINT'
_computing_molecular_graphics 'Bruker SHELXTL'
_computing_publication_material 'Bruker SHELXTL'
_computing_structure_refinement 'SHELXL-97 (Sheldrick, 1997)'
_computing_structure_solution 'SHELXS-97 (Sheldrick, 1990)'
_diffrn_ambient_temperature 293(2)
_diffrn_detector_area_resol_mean 512x512
_diffrn_measured_fraction_theta_full 0.979
_diffrn_measured_fraction_theta_max 0.979
_diffrn_measurement_device_type 'CCD area detector'
_diffrn_measurement_method 'phi and omega scans'
_diffrn_radiation_monochromator graphite
_diffrn_radiation_source 'fine-focus sealed tube'
_diffrn_radiation_type MoK\a
_diffrn_radiation_wavelength 0.71073
_diffrn_reflns_av_R_equivalents 0.2871
_diffrn_reflns_av_sigmaI/netI 0.1691
_diffrn_reflns_limit_h_max 21
_diffrn_reflns_limit_h_min -21
_diffrn_reflns_limit_k_max 7
_diffrn_reflns_limit_k_min -8
_diffrn_reflns_limit_l_max 13
_diffrn_reflns_limit_l_min -13
_diffrn_reflns_number 7865
_diffrn_reflns_theta_full 25.50
_diffrn_reflns_theta_max 25.50
_diffrn_reflns_theta_min 2.15
_exptl_absorpt_coefficient_mu 1.252
_exptl_absorpt_correction_T_max 0.9876
_exptl_absorpt_correction_T_min 0.7878
_exptl_absorpt_correction_type multi-scan
_exptl_absorpt_process_details 'SADABS (Sheldrick, V2.10)'
_exptl_crystal_colour orange
_exptl_crystal_density_diffrn 1.275
_exptl_crystal_density_method 'not measured'
_exptl_crystal_description needle
_exptl_crystal_F_000 540
_exptl_crystal_size_max 0.20
_exptl_crystal_size_mid 0.02
_exptl_crystal_size_min 0.01
_refine_diff_density_max 0.958
_refine_diff_density_min -0.808
_refine_diff_density_rms 0.201
_refine_ls_extinction_coef 0.019(7)
_refine_ls_extinction_expression Fc^*^=kFc[1+0.001xFc^2^\l^3^/sin(2\q)]^-1/4^
_refine_ls_extinction_method SHELXL
_refine_ls_goodness_of_fit_ref 1.019
_refine_ls_hydrogen_treatment none
_refine_ls_matrix_type full
_refine_ls_number_parameters 58
_refine_ls_number_reflns 729
_refine_ls_number_restraints 1
_refine_ls_restrained_S_all 1.019
_refine_ls_R_factor_all 0.1781
_refine_ls_R_factor_gt 0.1077
_refine_ls_shift/su_max 0.000
_refine_ls_shift/su_mean 0.000
_refine_ls_structure_factor_coef Fsqd
_refine_ls_weighting_details 'calc w=1/[\s^2^(Fo^2^)+(0.1703P)^2^+0.0000P] where P=(Fo^2^+2Fc^2^)/3'
_refine_ls_weighting_scheme calc
_refine_ls_wR_factor_gt 0.2540
_refine_ls_wR_factor_ref 0.2881
_reflns_number_gt 421
_reflns_number_total 729
_reflns_threshold_expression >2sigma(I)
_cod_data_source_file ja9092715_si_001_1.cif
_cod_data_source_block td16
_cod_database_code 4101821

loop_
_symmetry_equiv_pos_as_xyz
'x, y, z'
'-x, -y+1/2, z'
'-x, y+1/2, -z'
'x, -y, -z'
'x+1/2, y+1/2, z+1/2'
'-x+1/2, -y+1, z+1/2'
'-x+1/2, y+1, -z+1/2'
'x+1/2, -y+1/2, -z+1/2'
'-x, -y, -z'
'x, y-1/2, -z'
'x, -y-1/2, z'
'-x, y, z'
'-x+1/2, -y+1/2, -z+1/2'
'x+1/2, y, -z+1/2'
'x+1/2, -y, z+1/2'
'-x+1/2, y+1/2, z+1/2'

loop_
_atom_site_label
_atom_site_type_symbol
_atom_site_fract_x
_atom_site_fract_y
_atom_site_fract_z
_atom_site_U_iso_or_equiv
_atom_site_adp_type
_atom_site_occupancy
_atom_site_symmetry_multiplicity
_atom_site_calc_flag
_atom_site_refinement_flags
_atom_site_disorder_assembly
_atom_site_disorder_group
Fe Fe 0.0000 0.5000 0.5000 0.0272(11) Uani 1 4 d S . .
Cl Cl 0.2274(15) -0.136(4) 0.389(4) 0.236(19) Uani 0.25 1 d P . .
O1 O 0.0000 0.2500 0.5792(14) 0.049(4) Uani 1 4 d S . .
O2 O 0.0802(4) 0.4077(15) 0.3902(8) 0.079(3) Uani 1 1 d . . .
C1 C 0.1050(7) 0.2500 0.3647(17) 0.055(5) Uani 1 2 d SD . .
C2 C 0.1841(9) 0.2500 0.3102(15) 0.075(6) Uani 1 2 d SD . .
C3 C 0.2367(15) 0.095(5) 0.319(3) 0.072(10) Uani 0.50 1 d PD . .
C4 C 0.2083(17) 0.410(5) 0.250(3) 0.067(9) Uani 0.50 1 d PD . .

loop_
_atom_site_aniso_label
_atom_site_aniso_U_11
_atom_site_aniso_U_22
_atom_site_aniso_U_33
_atom_site_aniso_U_23
_atom_site_aniso_U_13
_atom_site_aniso_U_12
Fe 0.0143(12) 0.0339(17) 0.0333(16) -0.0097(17) 0.000 0.000
Cl 0.17(2) 0.15(2) 0.39(4) 0.00(3) 0.19(3) -0.063(18)
O1 0.053(9) 0.045(10) 0.051(10) 0.000 0.000 0.000
O2 0.053(5) 0.077(6) 0.108(7) 0.014(6) 0.054(5) 0.030(5)
C1 0.019(7) 0.056(12) 0.090(13) 0.000 0.021(8) 0.000
C2 0.049(10) 0.078(15) 0.097(15) 0.000 0.053(11) 0.000
C3 0.052(18) 0.07(2) 0.09(3) 0.01(2) 0.051(17) 0.027(17)
C4 0.07(2) 0.041(15) 0.09(2) -0.01(2) 0.034(17) 0.005(17)

loop_
_atom_type_symbol
_atom_type_description
_atom_type_scat_dispersion_real
_atom_type_scat_dispersion_imag
_atom_type_scat_source
C C 0.0033 0.0016 'International Tables Vol C Tables 4.2.6.8 and 6.1.1.4'
H H 0.0000 0.0000 'International Tables Vol C Tables 4.2.6.8 and 6.1.1.4'
O O 0.0106 0.0060 'International Tables Vol C Tables 4.2.6.8 and 6.1.1.4'
Cl Cl 0.1484 0.1585 'International Tables Vol C Tables 4.2.6.8 and 6.1.1.4'
Fe Fe 0.3463 0.8444 'International Tables Vol C Tables 4.2.6.8 and 6.1.1.4'

loop_
_geom_angle_atom_site_label_1
_geom_angle_atom_site_label_2
_geom_angle_atom_site_label_3
_geom_angle
_geom_angle_site_symmetry_1
_geom_angle_site_symmetry_3
_geom_angle_publ_flag
O1 Fe O1 180.000(1) . 9_566 ?
O1 Fe O2 89.4(4) . 12 ?
O1 Fe O2 90.6(4) 9_566 12 ?
O1 Fe O2 89.4(4) . . ?
O1 Fe O2 90.6(4) 9_566 . ?
O2 Fe O2 94.1(6) 12 . ?
O1 Fe O2 90.6(4) . 4_566 ?
O1 Fe O2 89.4(4) 9_566 4_566 ?
O2 Fe O2 180.0(5) 12 4_566 ?
O2 Fe O2 85.9(6) . 4_566 ?
O1 Fe O2 90.6(4) . 9_566 ?
O1 Fe O2 89.4(4) 9_566 9_566 ?
O2 Fe O2 85.9(6) 12 9_566 ?
O2 Fe O2 180.0(3) . 9_566 ?
O2 Fe O2 94.1(6) 4_566 9_566 ?
Cl Cl C3 153.8(15) 11 . ?
Cl Cl C4 134.9(14) 11 11_565 ?
C3 Cl C4 23.6(14) . 11_565 ?
Fe O1 Fe 126.3(8) . 2 ?
C1 O2 Fe 134.4(9) . . ?
O2 C1 O2 127.7(14) . 11_565 ?
O2 C1 C2 115.8(7) . . ?
O2 C1 C2 115.8(7) 11_565 . ?
C4 C2 C4 109(3) . 11_565 ?
C4 C2 C3 38.1(17) . 11_565 ?
C4 C2 C3 114.7(17) 11_565 11_565 ?
C4 C2 C3 114.7(17) . . ?
C4 C2 C3 38.1(17) 11_565 . ?
C3 C2 C3 96(3) 11_565 . ?
C4 C2 C1 119.1(15) . . ?
C4 C2 C1 119.1(15) 11_565 . ?
C3 C2 C1 126.2(15) 11_565 . ?
C3 C2 C1 126.2(15) . . ?
C4 C3 C4 87(4) 11_565 13 ?
C4 C3 C2 66(4) 11_565 . ?
C4 C3 C2 121(4) 13 . ?
C4 C3 C3 52(3) 11_565 7_545 ?
C4 C3 C3 35.1(19) 13 7_545 ?
C2 C3 C3 98(2) . 7_545 ?
C4 C3 Cl 106(4) 11_565 . ?
C4 C3 Cl 108(3) 13 . ?
C2 C3 Cl 129(2) . . ?
C3 C3 Cl 116.1(14) 7_545 . ?
C3 C4 C3 93(4) 11_565 13 ?
C3 C4 C2 76(4) 11_565 . ?
C3 C4 C2 122(4) 13 . ?
C3 C4 C4 56(3) 11_565 7_545 ?
C3 C4 C4 37(2) 13 7_545 ?
C2 C4 C4 109(2) . 7_545 ?
C3 C4 Cl 51(4) 11_565 11_565 ?
C3 C4 Cl 108(3) 13 11_565 ?
C2 C4 Cl 107(2) . 11_565 ?
C4 C4 Cl 81(2) 7_545 11_565 ?

loop_
_geom_bond_atom_site_label_1
_geom_bond_atom_site_label_2
_geom_bond_distance
_geom_bond_site_symmetry_2
_geom_bond_publ_flag
Fe O1 1.943(7) . ?
Fe O1 1.943(7) 9_566 ?
Fe O2 2.016(7) 12 ?
Fe O2 2.016(7) . ?
Fe O2 2.017(7) 4_566 ?
Fe O2 2.017(7) 9_566 ?
Cl Cl 1.58(5) 11 ?
Cl C3 1.79(5) . ?
Cl C4 2.22(5) 11_565 ?
O1 Fe 1.943(7) 2 ?
O2 C1 1.219(10) . ?
C1 O2 1.219(10) 11_565 ?
C1 C2 1.58(2) . ?
C2 C4 1.37(4) . ?
C2 C4 1.37(4) 11_565 ?
C2 C3 1.45(3) 11_565 ?
C2 C3 1.45(3) . ?
C3 C4 0.92(4) 11_565 ?
C3 C4 1.27(3) 13 ?
C3 C3 1.60(6) 7_545 ?
C4 C3 0.92(4) 11_565 ?
C4 C3 1.27(3) 13 ?
C4 C4 1.53(6) 7_545 ?
C4 Cl 2.22(5) 11_565 ?
